data_7062278
loop_
_publ_author_name
'Sun, Jing'
'Yan, Chen'
'Sun, Qiu'
'Han, Ying'
'Yan, Chao-Guo'

_publ_section_title
;
 Selective construction of polycyclic cyclohepta[b]indoles and
 cyclopenta[b]indoles via cycloaddition reaction of
 3-(indol-3-yl)maleimides and (indol-2-yl)methanols
;
_journal_issue 14
_journal_name_full 'New Journal of Chemistry'
_journal_page_first 6694
_journal_page_last 6699
_journal_paper_doi 10.1039/D3NJ00013C
_journal_volume 47
_journal_year 2023
_chemical_formula_moiety 'C41 H29 N3 O2'
_chemical_formula_sum 'C41 H29 N3 O2'
_chemical_formula_weight 595.67
_space_group_crystal_system triclinic
_space_group_IT_number 2
_space_group_name_Hall '-P 1'
_space_group_name_H-M_alt 'P -1'
_atom_sites_solution_hydrogens geom
_audit_creation_method SHELXL-2014/7
_audit_update_record
;
2022-06-08 deposited with the CCDC.	2023-02-16 downloaded from the CCDC.
;
_cell_angle_alpha 114.1368(12)
_cell_angle_beta 110.5982(12)
_cell_angle_gamma 97.3589(13)
_cell_formula_units_Z 2
_cell_length_a 11.3215(4)
_cell_length_b 12.4187(5)
_cell_length_c 13.2902(5)
_cell_measurement_reflns_used 9800
_cell_measurement_temperature 296(2)
_cell_measurement_theta_max 27.01
_cell_measurement_theta_min 2.29
_cell_volume 1513.15(10)
_computing_cell_refinement 'Bruker SAINT'
_computing_data_collection 'Bruker APEX2'
_computing_data_reduction 'Bruker SAINT'
_computing_molecular_graphics 'Bruker SHELXTL'
_computing_publication_material 'Bruker SHELXTL'
_computing_structure_refinement 'SHELXL-2014/7 (Sheldrick, 2014)'
_computing_structure_solution 'SHELXS-97 (Sheldrick 2008)'
_diffrn_ambient_temperature 296(2)
_diffrn_measured_fraction_theta_full 0.990
_diffrn_measured_fraction_theta_max 0.990
_diffrn_measurement_device_type 'Bruker APEX-II CCD'
_diffrn_measurement_method '\f and \w scans'
_diffrn_radiation_type MoK\a
_diffrn_radiation_wavelength 0.71073
_diffrn_reflns_av_R_equivalents 0.0299
_diffrn_reflns_av_unetI/netI 0.0330
_diffrn_reflns_Laue_measured_fraction_full 0.990
_diffrn_reflns_Laue_measured_fraction_max 0.990
_diffrn_reflns_limit_h_max 13
_diffrn_reflns_limit_h_min -13
_diffrn_reflns_limit_k_max 15
_diffrn_reflns_limit_k_min -15
_diffrn_reflns_limit_l_max 16
_diffrn_reflns_limit_l_min -16
_diffrn_reflns_number 21473
_diffrn_reflns_point_group_measured_fraction_full 0.990
_diffrn_reflns_point_group_measured_fraction_max 0.990
_diffrn_reflns_theta_full 25.242
_diffrn_reflns_theta_max 25.998
_diffrn_reflns_theta_min 2.293
_exptl_absorpt_coefficient_mu 0.081
_exptl_absorpt_correction_T_max 0.7455
_exptl_absorpt_correction_T_min 0.7077
_exptl_absorpt_correction_type multi-scan
_exptl_absorpt_process_details sadabs
_exptl_crystal_colour red
_exptl_crystal_density_diffrn 1.307
_exptl_crystal_description block
_exptl_crystal_F_000 624
_exptl_crystal_size_max 0.240
_exptl_crystal_size_mid 0.220
_exptl_crystal_size_min 0.180
_refine_diff_density_max 0.208
_refine_diff_density_min -0.283
_refine_diff_density_rms 0.038
_refine_ls_extinction_method none
_refine_ls_goodness_of_fit_ref 1.027
_refine_ls_hydrogen_treatment constr
_refine_ls_matrix_type full
_refine_ls_number_parameters 462
_refine_ls_number_reflns 5890
_refine_ls_number_restraints 174
_refine_ls_restrained_S_all 1.065
_refine_ls_R_factor_all 0.0676
_refine_ls_R_factor_gt 0.0456
_refine_ls_shift/su_max 0.001
_refine_ls_shift/su_mean 0.000
_refine_ls_structure_factor_coef Fsqd
_refine_ls_weighting_details 'w=1/[\s^2^(Fo^2^)+(0.0575P)^2^+0.3746P] where P=(Fo^2^+2Fc^2^)/3'
_refine_ls_weighting_scheme calc
_refine_ls_wR_factor_gt 0.1072
_refine_ls_wR_factor_ref 0.1192
_reflns_Friedel_coverage 0.000
_reflns_number_gt 4430
_reflns_number_total 5890
_reflns_threshold_expression 'I > 2\s(I)'
_cod_data_source_file d3nj00013c2.cif
_cod_data_source_block 3c
_cod_depositor_comments 'Adding full bibliography for 7062276--7062283.cif.'
_cod_database_code 7062278
_shelx_shelxl_version_number 2014/7
_shelx_space_group_comment
; 
The symmetry employed for this shelxl refinement is uniquely defined 
by the following loop, which should always be used as a source of 
symmetry information in preference to the above space-group names. 
They are only intended as comments. 
;
_shelx_estimated_absorpt_t_min 0.981
_shelx_estimated_absorpt_t_max 0.986

loop_
_space_group_symop_operation_xyz
'x, y, z'
'-x, -y, -z'

loop_
_atom_site_label
_atom_site_type_symbol
_atom_site_fract_x
_atom_site_fract_y
_atom_site_fract_z
_atom_site_U_iso_or_equiv
_atom_site_adp_type
_atom_site_occupancy
_atom_site_site_symmetry_order
_atom_site_calc_flag
_atom_site_refinement_flags_posn
_atom_site_refinement_flags_adp
_atom_site_refinement_flags_occupancy
_atom_site_disorder_assembly
_atom_site_disorder_group
C1 C 1.07388(17) 0.21569(17) 0.21208(17) 0.0478(4) Uani 1 1 d . . . . .
H1A H 1.0407 0.1379 0.2075 0.072 Uiso 1 1 calc R U . . .
H1B H 1.0972 0.2828 0.2924 0.072 Uiso 1 1 calc R U . . .
H1C H 1.1512 0.2171 0.1976 0.072 Uiso 1 1 calc R U . . .
C2 C 0.96859(15) 0.20587(14) 0.00796(14) 0.0364(4) Uani 1 1 d . . . . .
C3 C 1.03757(17) 0.13865(16) -0.04922(16) 0.0446(4) Uani 1 1 d . . . . .
H3 H 1.0947 0.1041 -0.0121 0.053 Uiso 1 1 calc R U . . .
C4 C 1.01827(18) 0.12539(17) -0.16146(17) 0.0486(5) Uani 1 1 d . . . . .
H4 H 1.0640 0.0820 -0.2010 0.058 Uiso 1 1 calc R U . . .
C5 C 0.93154(18) 0.17550(16) -0.21783(16) 0.0476(4) Uani 1 1 d . . . . .
H5 H 0.9199 0.1643 -0.2947 0.057 Uiso 1 1 calc R U . . .
C6 C 0.86232(17) 0.24140(15) -0.16243(15) 0.0414(4) Uani 1 1 d . . . . .
H6 H 0.8031 0.2726 -0.2023 0.050 Uiso 1 1 calc R U . . .
C7 C 0.88236(15) 0.26085(14) -0.04468(14) 0.0341(4) Uani 1 1 d . . . . .
C8 C 0.83391(14) 0.32368(14) 0.04278(13) 0.0323(3) Uani 1 1 d . . . . .
C9 C 0.88888(15) 0.30080(14) 0.13969(14) 0.0336(3) Uani 1 1 d . . . . .
C10 C 0.5973(4) 0.1444(4) 0.4639(4) 0.0767(11) Uani 0.675(4) 1 d . U P A 1
H10 H 0.6583 0.1385 0.5284 0.092 Uiso 0.675(4) 1 calc R U P A 1
C11 C 0.4619(5) 0.0862(5) 0.4165(5) 0.0893(12) Uani 0.675(4) 1 d . U P A 1
H11 H 0.4327 0.0470 0.4539 0.107 Uiso 0.675(4) 1 calc R U P A 1
C12 C 0.3685(10) 0.0856(8) 0.3133(6) 0.0808(13) Uani 0.675(4) 1 d . U P A 1
H12 H 0.2789 0.0402 0.2766 0.097 Uiso 0.675(4) 1 calc R U P A 1
C13 C 0.4130(3) 0.1521(4) 0.2702(4) 0.0707(9) Uani 0.675(4) 1 d . U P A 1
H13 H 0.3523 0.1593 0.2065 0.085 Uiso 0.675(4) 1 calc R U P A 1
C14 C 0.5462(3) 0.2108(4) 0.3167(4) 0.0623(8) Uani 0.675(4) 1 d . U P A 1
H14 H 0.5739 0.2525 0.2806 0.075 Uiso 0.675(4) 1 calc R U P A 1
C10' C 0.5885(10) 0.0965(9) 0.4059(9) 0.0709(16) Uani 0.325(4) 1 d . U P A 2
H10' H 0.6475 0.0578 0.4334 0.085 Uiso 0.325(4) 1 calc R U P A 2
C11' C 0.4530(10) 0.0375(10) 0.3569(9) 0.0797(16) Uani 0.325(4) 1 d . U P A 2
H11' H 0.4195 -0.0450 0.3363 0.096 Uiso 0.325(4) 1 calc R U P A 2
C12' C 0.373(2) 0.1067(18) 0.3410(14) 0.0836(18) Uani 0.325(4) 1 d . U P A 2
H12' H 0.2853 0.0784 0.3262 0.100 Uiso 0.325(4) 1 calc R U P A 2
C13' C 0.4172(8) 0.2170(9) 0.3460(9) 0.0884(16) Uani 0.325(4) 1 d . U P A 2
H13' H 0.3568 0.2555 0.3205 0.106 Uiso 0.325(4) 1 calc R U P A 2
C14' C 0.5519(7) 0.2719(9) 0.3890(9) 0.0767(16) Uani 0.325(4) 1 d . U P A 2
H14' H 0.5827 0.3507 0.3995 0.092 Uiso 0.325(4) 1 calc R U P A 2
C15 C 0.64042(19) 0.20945(18) 0.41622(17) 0.0503(4) Uani 1 1 d . U . . .
C16 C 0.78759(19) 0.27253(19) 0.47041(17) 0.0516(5) Uani 1 1 d . . . . .
H16A H 0.8176 0.3399 0.5534 0.062 Uiso 1 1 calc R U . . .
H16B H 0.8339 0.2132 0.4760 0.062 Uiso 1 1 calc R U . . .
C17 C 0.84482(16) 0.25311(16) 0.29825(15) 0.0387(4) Uani 1 1 d . . . . .
C18 C 0.86200(15) 0.33469(14) 0.24490(14) 0.0338(4) Uani 1 1 d . . . . .
C19 C 0.83669(15) 0.44051(14) 0.30467(13) 0.0343(4) Uani 1 1 d . . . . .
C20 C 0.81662(17) 0.43620(16) 0.40893(15) 0.0416(4) Uani 1 1 d . . . . .
C21 C 0.78426(15) 0.70748(14) 0.26017(14) 0.0356(4) Uani 1 1 d . . . . .
C22 C 0.77894(18) 0.82841(16) 0.29737(17) 0.0464(4) Uani 1 1 d . . . . .
H22 H 0.7478 0.8565 0.2411 0.056 Uiso 1 1 calc R U . . .
C23 C 0.8219(2) 0.90402(17) 0.42129(18) 0.0583(5) Uani 1 1 d . . . . .
H23 H 0.8208 0.9857 0.4498 0.070 Uiso 1 1 calc R U . . .
C24 C 0.8669(2) 0.86170(17) 0.50460(18) 0.0598(5) Uani 1 1 d . . . . .
H24 H 0.8952 0.9155 0.5879 0.072 Uiso 1 1 calc R U . . .
C25 C 0.87064(18) 0.74231(16) 0.46733(15) 0.0473(4) Uani 1 1 d . . . . .
H25 H 0.9015 0.7153 0.5246 0.057 Uiso 1 1 calc R U . . .
C26 C 0.82734(15) 0.66162(14) 0.34199(14) 0.0350(4) Uani 1 1 d . . . . .
C27 C 0.81828(15) 0.53402(14) 0.26945(13) 0.0330(3) Uani 1 1 d . . . . .
C28 C 0.77087(14) 0.50915(14) 0.14782(14) 0.0323(3) Uani 1 1 d . . . . .
C29 C 0.72376(14) 0.38480(14) 0.02972(13) 0.0317(3) Uani 1 1 d . . . . .
C30 C 0.69422(15) 0.40959(14) -0.07958(14) 0.0342(4) Uani 1 1 d . . . . .
C31 C 0.79486(18) 0.48931(15) -0.07756(15) 0.0423(4) Uani 1 1 d . . . . .
H31 H 0.8773 0.5299 -0.0086 0.051 Uiso 1 1 calc R U . . .
C32 C 0.7735(2) 0.50858(17) -0.17661(17) 0.0539(5) Uani 1 1 d . . . . .
H32 H 0.8420 0.5609 -0.1745 0.065 Uiso 1 1 calc R U . . .
C33 C 0.6518(2) 0.4512(2) -0.27852(18) 0.0632(6) Uani 1 1 d . . . . .
H33 H 0.6380 0.4639 -0.3455 0.076 Uiso 1 1 calc R U . . .
C34 C 0.5507(2) 0.3747(2) -0.28075(18) 0.0623(5) Uani 1 1 d . . . . .
H34 H 0.4676 0.3369 -0.3489 0.075 Uiso 1 1 calc R U . . .
C35 C 0.57159(17) 0.35350(17) -0.18231(15) 0.0454(4) Uani 1 1 d . . . . .
H35 H 0.5025 0.3010 -0.1852 0.054 Uiso 1 1 calc R U . . .
C36 C 0.59949(15) 0.29760(14) 0.01267(13) 0.0327(3) Uani 1 1 d . . . . .
C37 C 0.51780(16) 0.34275(16) 0.06486(15) 0.0410(4) Uani 1 1 d . . . . .
H37 H 0.5369 0.4282 0.1114 0.049 Uiso 1 1 calc R U . . .
C38 C 0.40770(18) 0.26146(19) 0.04826(18) 0.0515(5) Uani 1 1 d . . . . .
H38 H 0.3538 0.2928 0.0842 0.062 Uiso 1 1 calc R U . . .
C39 C 0.37750(18) 0.13480(19) -0.02099(19) 0.0527(5) Uani 1 1 d . . . . .
H39 H 0.3039 0.0807 -0.0314 0.063 Uiso 1 1 calc R U . . .
C40 C 0.45647(18) 0.08900(17) -0.07453(18) 0.0504(5) Uani 1 1 d . . . . .
H40 H 0.4359 0.0036 -0.1224 0.060 Uiso 1 1 calc R U . . .
C41 C 0.56663(17) 0.16962(15) -0.05747(16) 0.0437(4) Uani 1 1 d . . . . .
H41 H 0.6200 0.1375 -0.0937 0.052 Uiso 1 1 calc R U . . .
N1 N 0.97168(13) 0.22980(12) 0.11931(12) 0.0372(3) Uani 1 1 d . . . . .
N2 N 0.82348(14) 0.32240(13) 0.39935(13) 0.0437(3) Uani 1 1 d . . . . .
N3 N 0.74970(13) 0.61285(11) 0.14360(12) 0.0364(3) Uani 1 1 d . . . . .
H3A H 0.7191 0.6186 0.0775 0.044 Uiso 1 1 calc R U . . .
O1 O 0.84426(12) 0.14646(11) 0.26326(11) 0.0500(3) Uani 1 1 d . . . . .
O2 O 0.79589(15) 0.51268(12) 0.48716(12) 0.0614(4) Uani 1 1 d . . . . .

loop_
_atom_site_aniso_label
_atom_site_aniso_U_11
_atom_site_aniso_U_22
_atom_site_aniso_U_33
_atom_site_aniso_U_23
_atom_site_aniso_U_13
_atom_site_aniso_U_12
C1 0.0452(10) 0.0552(11) 0.0503(10) 0.0288(9) 0.0209(8) 0.0283(9)
C2 0.0307(8) 0.0331(8) 0.0377(9) 0.0108(7) 0.0155(7) 0.0088(7)
C3 0.0384(9) 0.0423(9) 0.0490(10) 0.0152(8) 0.0224(8) 0.0169(8)
C4 0.0446(10) 0.0466(10) 0.0497(11) 0.0120(8) 0.0295(9) 0.0157(8)
C5 0.0517(10) 0.0479(10) 0.0390(9) 0.0134(8) 0.0261(8) 0.0132(9)
C6 0.0433(9) 0.0388(9) 0.0351(9) 0.0125(7) 0.0177(7) 0.0113(8)
C7 0.0315(8) 0.0313(8) 0.0338(8) 0.0108(7) 0.0155(7) 0.0081(6)
C8 0.0304(8) 0.0307(8) 0.0311(8) 0.0117(6) 0.0130(6) 0.0092(6)
C9 0.0311(8) 0.0328(8) 0.0342(8) 0.0136(7) 0.0143(7) 0.0125(7)
C10 0.0712(17) 0.089(2) 0.081(2) 0.0600(18) 0.0281(18) 0.0133(18)
C11 0.0775(17) 0.100(2) 0.097(2) 0.0648(19) 0.034(2) 0.0043(18)
C12 0.0591(16) 0.095(3) 0.089(3) 0.047(2) 0.034(2) 0.0139(19)
C13 0.0522(14) 0.095(2) 0.0769(19) 0.0507(17) 0.0307(14) 0.0245(15)
C14 0.0537(14) 0.086(2) 0.0694(18) 0.0537(16) 0.0316(14) 0.0236(14)
C10' 0.067(2) 0.077(3) 0.080(3) 0.048(2) 0.033(2) 0.022(2)
C11' 0.069(2) 0.087(3) 0.084(3) 0.046(2) 0.035(2) 0.012(2)
C12' 0.061(2) 0.098(3) 0.089(3) 0.049(2) 0.031(3) 0.014(2)
C13' 0.060(2) 0.096(3) 0.094(3) 0.047(2) 0.018(2) 0.022(2)
C14' 0.058(2) 0.084(3) 0.085(3) 0.048(2) 0.021(2) 0.024(2)
C15 0.0558(10) 0.0613(11) 0.0566(10) 0.0377(9) 0.0350(9) 0.0276(9)
C16 0.0561(11) 0.0666(12) 0.0510(11) 0.0395(10) 0.0290(9) 0.0247(10)
C17 0.0328(8) 0.0427(10) 0.0398(9) 0.0211(8) 0.0138(7) 0.0140(7)
C18 0.0312(8) 0.0393(9) 0.0323(8) 0.0183(7) 0.0133(7) 0.0149(7)
C19 0.0315(8) 0.0373(9) 0.0289(8) 0.0133(7) 0.0114(6) 0.0117(7)
C20 0.0421(9) 0.0465(10) 0.0365(9) 0.0188(8) 0.0187(8) 0.0165(8)
C21 0.0334(8) 0.0322(8) 0.0356(8) 0.0117(7) 0.0158(7) 0.0096(7)
C22 0.0523(10) 0.0380(9) 0.0518(10) 0.0210(8) 0.0261(9) 0.0180(8)
C23 0.0755(14) 0.0317(9) 0.0587(12) 0.0115(9) 0.0329(11) 0.0184(9)
C24 0.0765(14) 0.0414(11) 0.0405(10) 0.0052(9) 0.0230(10) 0.0165(10)
C25 0.0502(10) 0.0433(10) 0.0341(9) 0.0112(8) 0.0140(8) 0.0136(8)
C26 0.0303(8) 0.0340(8) 0.0339(8) 0.0115(7) 0.0135(7) 0.0103(7)
C27 0.0305(8) 0.0340(8) 0.0310(8) 0.0129(7) 0.0132(6) 0.0118(6)
C28 0.0298(8) 0.0322(8) 0.0336(8) 0.0141(7) 0.0147(7) 0.0120(6)
C29 0.0315(8) 0.0323(8) 0.0279(7) 0.0121(6) 0.0125(6) 0.0121(6)
C30 0.0375(8) 0.0323(8) 0.0315(8) 0.0128(7) 0.0159(7) 0.0159(7)
C31 0.0491(10) 0.0358(9) 0.0366(9) 0.0145(7) 0.0186(8) 0.0094(8)
C32 0.0751(14) 0.0408(10) 0.0483(11) 0.0212(9) 0.0327(10) 0.0126(9)
C33 0.0890(16) 0.0637(13) 0.0437(11) 0.0332(10) 0.0283(11) 0.0246(12)
C34 0.0625(13) 0.0744(14) 0.0395(10) 0.0291(10) 0.0103(9) 0.0217(11)
C35 0.0406(9) 0.0517(10) 0.0385(9) 0.0207(8) 0.0140(8) 0.0138(8)
C36 0.0310(8) 0.0358(8) 0.0314(8) 0.0169(7) 0.0125(6) 0.0133(7)
C37 0.0383(9) 0.0419(9) 0.0418(9) 0.0179(8) 0.0184(7) 0.0174(8)
C38 0.0399(10) 0.0659(13) 0.0598(11) 0.0330(10) 0.0294(9) 0.0223(9)
C39 0.0386(10) 0.0580(12) 0.0691(12) 0.0385(10) 0.0244(9) 0.0123(9)
C40 0.0447(10) 0.0385(10) 0.0631(12) 0.0247(9) 0.0200(9) 0.0113(8)
C41 0.0394(9) 0.0391(9) 0.0503(10) 0.0177(8) 0.0221(8) 0.0140(8)
N1 0.0363(7) 0.0404(7) 0.0376(7) 0.0181(6) 0.0181(6) 0.0192(6)
N2 0.0518(9) 0.0501(8) 0.0438(8) 0.0285(7) 0.0275(7) 0.0229(7)
N3 0.0424(8) 0.0339(7) 0.0321(7) 0.0158(6) 0.0154(6) 0.0150(6)
O1 0.0555(8) 0.0430(7) 0.0562(8) 0.0273(6) 0.0246(6) 0.0202(6)
O2 0.0915(10) 0.0582(8) 0.0511(8) 0.0248(7) 0.0476(8) 0.0339(8)

loop_
_atom_type_symbol
_atom_type_description
_atom_type_scat_dispersion_real
_atom_type_scat_dispersion_imag
_atom_type_scat_source
C C 0.0033 0.0016 'International Tables Vol C Tables 4.2.6.8 and 6.1.1.4'
H H 0.0000 0.0000 'International Tables Vol C Tables 4.2.6.8 and 6.1.1.4'
N N 0.0061 0.0033 'International Tables Vol C Tables 4.2.6.8 and 6.1.1.4'
O O 0.0106 0.0060 'International Tables Vol C Tables 4.2.6.8 and 6.1.1.4'

loop_
_geom_angle_atom_site_label_1
_geom_angle_atom_site_label_2
_geom_angle_atom_site_label_3
_geom_angle
_geom_angle_site_symmetry_1
_geom_angle_site_symmetry_3
_geom_angle_publ_flag
N1 C1 H1A 109.5 . . ?
N1 C1 H1B 109.5 . . ?
H1A C1 H1B 109.5 . . ?
N1 C1 H1C 109.5 . . ?
H1A C1 H1C 109.5 . . ?
H1B C1 H1C 109.5 . . ?
N1 C2 C3 127.70(15) . . ?
N1 C2 C7 109.44(13) . . ?
C3 C2 C7 122.86(15) . . ?
C4 C3 C2 117.67(16) . . ?
C4 C3 H3 121.2 . . ?
C2 C3 H3 121.2 . . ?
C3 C4 C5 121.21(16) . . ?
C3 C4 H4 119.4 . . ?
C5 C4 H4 119.4 . . ?
C6 C5 C4 121.55(16) . . ?
C6 C5 H5 119.2 . . ?
C4 C5 H5 119.2 . . ?
C5 C6 C7 119.21(16) . . ?
C5 C6 H6 120.4 . . ?
C7 C6 H6 120.4 . . ?
C6 C7 C2 117.43(14) . . ?
C6 C7 C8 136.46(15) . . ?
C2 C7 C8 106.09(13) . . ?
C9 C8 C7 106.64(13) . . ?
C9 C8 C29 122.44(13) . . ?
C7 C8 C29 130.02(13) . . ?
C8 C9 N1 110.05(13) . . ?
C8 C9 C18 127.81(14) . . ?
N1 C9 C18 122.01(14) . . ?
C15 C10 C11 120.1(4) . . ?
C15 C10 H10 119.9 . . ?
C11 C10 H10 119.9 . . ?
C10 C11 C12 121.1(6) . . ?
C10 C11 H11 119.4 . . ?
C12 C11 H11 119.4 . . ?
C13 C12 C11 117.3(8) . . ?
C13 C12 H12 121.4 . . ?
C11 C12 H12 121.4 . . ?
C12 C13 C14 121.9(5) . . ?
C12 C13 H13 119.1 . . ?
C14 C13 H13 119.1 . . ?
C13 C14 C15 121.5(3) . . ?
C13 C14 H14 119.2 . . ?
C15 C14 H14 119.2 . . ?
C15 C10' C11' 123.7(8) . . ?
C15 C10' H10' 118.2 . . ?
C11' C10' H10' 118.2 . . ?
C12' C11' C10' 116.1(13) . . ?
C12' C11' H11' 122.0 . . ?
C10' C11' H11' 122.0 . . ?
C11' C12' C13' 122(2) . . ?
C11' C12' H12' 119.1 . . ?
C13' C12' H12' 119.1 . . ?
C12' C13' C14' 120.2(12) . . ?
C12' C13' H13' 119.9 . . ?
C14' C13' H13' 119.9 . . ?
C15 C14' C13' 119.9(7) . . ?
C15 C14' H14' 120.0 . . ?
C13' C14' H14' 120.0 . . ?
C10' C15 C14' 116.7(6) . . ?
C10 C15 C14 117.7(3) . . ?
C10 C15 C16 118.8(2) . . ?
C10' C15 C16 123.0(4) . . ?
C14' C15 C16 119.8(4) . . ?
C14 C15 C16 123.42(19) . . ?
N2 C16 C15 113.63(15) . . ?
N2 C16 H16A 108.8 . . ?
C15 C16 H16A 108.8 . . ?
N2 C16 H16B 108.8 . . ?
C15 C16 H16B 108.8 . . ?
H16A C16 H16B 107.7 . . ?
O1 C17 N2 124.26(16) . . ?
O1 C17 C18 129.47(16) . . ?
N2 C17 C18 106.23(14) . . ?
C19 C18 C9 126.21(14) . . ?
C19 C18 C17 108.61(14) . . ?
C9 C18 C17 124.94(14) . . ?
C18 C19 C27 127.28(14) . . ?
C18 C19 C20 107.35(14) . . ?
C27 C19 C20 125.08(14) . . ?
O2 C20 N2 124.02(16) . . ?
O2 C20 C19 129.41(16) . . ?
N2 C20 C19 106.56(13) . . ?
N3 C21 C22 129.32(16) . . ?
N3 C21 C26 107.66(13) . . ?
C22 C21 C26 123.02(15) . . ?
C23 C22 C21 116.65(17) . . ?
C23 C22 H22 121.7 . . ?
C21 C22 H22 121.7 . . ?
C22 C23 C24 121.58(17) . . ?
C22 C23 H23 119.2 . . ?
C24 C23 H23 119.2 . . ?
C25 C24 C23 121.51(17) . . ?
C25 C24 H24 119.2 . . ?
C23 C24 H24 119.2 . . ?
C24 C25 C26 119.03(17) . . ?
C24 C25 H25 120.5 . . ?
C26 C25 H25 120.5 . . ?
C21 C26 C25 118.19(15) . . ?
C21 C26 C27 106.71(13) . . ?
C25 C26 C27 135.07(16) . . ?
C28 C27 C19 122.95(14) . . ?
C28 C27 C26 106.77(13) . . ?
C19 C27 C26 129.91(14) . . ?
N3 C28 C27 108.43(13) . . ?
N3 C28 C29 121.34(13) . . ?
C27 C28 C29 129.42(14) . . ?
C28 C29 C8 109.16(12) . . ?
C28 C29 C30 108.82(12) . . ?
C8 C29 C30 109.77(12) . . ?
C28 C29 C36 108.93(12) . . ?
C8 C29 C36 108.27(12) . . ?
C30 C29 C36 111.85(12) . . ?
C35 C30 C31 118.09(15) . . ?
C35 C30 C29 122.53(14) . . ?
C31 C30 C29 119.36(14) . . ?
C32 C31 C30 120.71(16) . . ?
C32 C31 H31 119.6 . . ?
C30 C31 H31 119.6 . . ?
C33 C32 C31 120.55(18) . . ?
C33 C32 H32 119.7 . . ?
C31 C32 H32 119.7 . . ?
C32 C33 C34 119.45(18) . . ?
C32 C33 H33 120.3 . . ?
C34 C33 H33 120.3 . . ?
C33 C34 C35 120.47(18) . . ?
C33 C34 H34 119.8 . . ?
C35 C34 H34 119.8 . . ?
C34 C35 C30 120.69(17) . . ?
C34 C35 H35 119.7 . . ?
C30 C35 H35 119.7 . . ?
C37 C36 C41 118.03(15) . . ?
C37 C36 C29 122.14(14) . . ?
C41 C36 C29 119.82(14) . . ?
C36 C37 C38 120.45(16) . . ?
C36 C37 H37 119.8 . . ?
C38 C37 H37 119.8 . . ?
C39 C38 C37 120.52(17) . . ?
C39 C38 H38 119.7 . . ?
C37 C38 H38 119.7 . . ?
C40 C39 C38 119.60(17) . . ?
C40 C39 H39 120.2 . . ?
C38 C39 H39 120.2 . . ?
C39 C40 C41 120.01(17) . . ?
C39 C40 H40 120.0 . . ?
C41 C40 H40 120.0 . . ?
C40 C41 C36 121.38(16) . . ?
C40 C41 H41 119.3 . . ?
C36 C41 H41 119.3 . . ?
C2 N1 C9 107.76(13) . . ?
C2 N1 C1 123.76(13) . . ?
C9 N1 C1 125.99(13) . . ?
C20 N2 C17 110.84(14) . . ?
C20 N2 C16 123.99(14) . . ?
C17 N2 C16 124.17(15) . . ?
C28 N3 C21 110.42(13) . . ?
C28 N3 H3A 124.8 . . ?
C21 N3 H3A 124.8 . . ?

loop_
_geom_bond_atom_site_label_1
_geom_bond_atom_site_label_2
_geom_bond_distance
_geom_bond_site_symmetry_2
_geom_bond_publ_flag
C1 N1 1.454(2) . ?
C1 H1A 0.9600 . ?
C1 H1B 0.9600 . ?
C1 H1C 0.9600 . ?
C2 N1 1.371(2) . ?
C2 C3 1.396(2) . ?
C2 C7 1.411(2) . ?
C3 C4 1.364(3) . ?
C3 H3 0.9300 . ?
C4 C5 1.390(3) . ?
C4 H4 0.9300 . ?
C5 C6 1.380(2) . ?
C5 H5 0.9300 . ?
C6 C7 1.409(2) . ?
C6 H6 0.9300 . ?
C7 C8 1.441(2) . ?
C8 C9 1.381(2) . ?
C8 C29 1.536(2) . ?
C9 N1 1.3873(19) . ?
C9 C18 1.441(2) . ?
C10 C15 1.351(4) . ?
C10 C11 1.391(6) . ?
C10 H10 0.9300 . ?
C11 C12 1.404(12) . ?
C11 H11 0.9300 . ?
C12 C13 1.322(11) . ?
C12 H12 0.9300 . ?
C13 C14 1.372(5) . ?
C13 H13 0.9300 . ?
C14 C15 1.385(4) . ?
C14 H14 0.9300 . ?
C10' C15 1.381(9) . ?
C10' C11' 1.391(12) . ?
C10' H10' 0.9300 . ?
C11' C12' 1.35(3) . ?
C11' H11' 0.9300 . ?
C12' C13' 1.36(2) . ?
C12' H12' 0.9300 . ?
C13' C14' 1.385(11) . ?
C13' H13' 0.9300 . ?
C14' C15 1.382(8) . ?
C14' H14' 0.9300 . ?
C15 C16 1.506(3) . ?
C16 N2 1.457(2) . ?
C16 H16A 0.9700 . ?
C16 H16B 0.9700 . ?
C17 O1 1.2094(19) . ?
C17 N2 1.393(2) . ?
C17 C18 1.484(2) . ?
C18 C19 1.358(2) . ?
C19 C27 1.431(2) . ?
C19 C20 1.501(2) . ?
C20 O2 1.208(2) . ?
C20 N2 1.381(2) . ?
C21 N3 1.3788(19) . ?
C21 C22 1.393(2) . ?
C21 C26 1.396(2) . ?
C22 C23 1.373(3) . ?
C22 H22 0.9300 . ?
C23 C24 1.382(3) . ?
C23 H23 0.9300 . ?
C24 C25 1.370(3) . ?
C24 H24 0.9300 . ?
C25 C26 1.398(2) . ?
C25 H25 0.9300 . ?
C26 C27 1.446(2) . ?
C27 C28 1.391(2) . ?
C28 N3 1.3593(19) . ?
C28 C29 1.533(2) . ?
C29 C30 1.539(2) . ?
C29 C36 1.545(2) . ?
C30 C35 1.385(2) . ?
C30 C31 1.395(2) . ?
C31 C32 1.377(2) . ?
C31 H31 0.9300 . ?
C32 C33 1.373(3) . ?
C32 H32 0.9300 . ?
C33 C34 1.374(3) . ?
C33 H33 0.9300 . ?
C34 C35 1.384(3) . ?
C34 H34 0.9300 . ?
C35 H35 0.9300 . ?
C36 C37 1.385(2) . ?
C36 C41 1.388(2) . ?
C37 C38 1.387(2) . ?
C37 H37 0.9300 . ?
C38 C39 1.377(3) . ?
C38 H38 0.9300 . ?
C39 C40 1.370(3) . ?
C39 H39 0.9300 . ?
C40 C41 1.380(2) . ?
C40 H40 0.9300 . ?
C41 H41 0.9300 . ?
N3 H3A 0.8600 . ?
